data_2007746
loop_
_publ_author_name
'Wa\'skowska, Alicja'

_publ_section_title
;
 Thiosemicarbazid-1-ium Dihydrogenphosphate
;
_journal_issue 10
_journal_name_full 'Acta Crystallographica Section C'
_journal_page_first 1540
_journal_page_last 1542
_journal_paper_doi 10.1107/S0108270198006118
_journal_volume 54
_journal_year 1998
_chemical_formula_moiety 'C H6 N3 S 1+ , H2 P O4 1-'
_chemical_formula_structural '[H2 N C S N H N H3]+ (H2 P O4)-'
_chemical_formula_sum 'C H8 N3 O4 P S'
_chemical_formula_weight 189.13
_chemical_name_common 'Tiosemicarbazide dihydrogen phosphate'
_chemical_name_systematic
;
 Thiosemicarbazonium dihydrogen phosphate
;
_space_group_IT_number 15
_symmetry_cell_setting monoclinic
_symmetry_space_group_name_Hall '-C 2yc'
_symmetry_space_group_name_H-M 'C 1 2/c 1'
_audit_creation_method SHELXL
_cell_angle_alpha 90.0
_cell_angle_beta 107.750(10)
_cell_angle_gamma 90.0
_cell_formula_units_Z 8
_cell_length_a 19.799(4)
_cell_length_b 8.914(2)
_cell_length_c 8.411(2)
_cell_measurement_reflns_used 36
_cell_measurement_temperature 293(2)
_cell_measurement_theta_max 28
_cell_measurement_theta_min 8
_cell_volume 1413.8(5)
_computing_cell_refinement 'KM-4 Software'
_computing_data_collection 'KM-4 Software (Kuma, 19??)'
_computing_data_reduction 'KM-4 Software'
_computing_molecular_graphics SHELXTL-Plus
_computing_publication_material SHELXL93
_computing_structure_refinement 'SHELXL93 (Sheldrick, 1993)'
_computing_structure_solution 'SHELXTL-Plus (Sheldrick, 1990b)'
_diffrn_ambient_temperature 293(2)
_diffrn_measurement_device 'Kuma KM-4 diffractometer'
_diffrn_measurement_method '\w/2\q scans'
_diffrn_radiation_monochromator graphite
_diffrn_radiation_source 'fine-focus sealed tube'
_diffrn_radiation_type MoK\a
_diffrn_radiation_wavelength 0.71073
_diffrn_reflns_av_R_equivalents 0.036
_diffrn_reflns_av_sigmaI/netI 0.052
_diffrn_reflns_limit_h_max 30
_diffrn_reflns_limit_h_min -30
_diffrn_reflns_limit_k_max 14
_diffrn_reflns_limit_k_min 0
_diffrn_reflns_limit_l_max 13
_diffrn_reflns_limit_l_min -12
_diffrn_reflns_number 5607
_diffrn_reflns_theta_max 35.07
_diffrn_reflns_theta_min 4.14
_diffrn_standards_decay_% 1.14
_diffrn_standards_interval_count 50
_diffrn_standards_number 2
_exptl_absorpt_coefficient_mu 0.649
_exptl_absorpt_correction_type none
_exptl_crystal_colour colourless
_exptl_crystal_density_diffrn 1.777
_exptl_crystal_description parallelepiped
_exptl_crystal_F_000 784
_exptl_crystal_size_max 0.32
_exptl_crystal_size_mid 0.24
_exptl_crystal_size_min 0.24
_refine_diff_density_max 0.574
_refine_diff_density_min -0.636
_refine_ls_extinction_coef 0.167(5)
_refine_ls_extinction_method SHELXL93
_refine_ls_goodness_of_fit_all 1.049
_refine_ls_goodness_of_fit_obs 1.107
_refine_ls_hydrogen_treatment refall
_refine_ls_matrix_type full
_refine_ls_number_parameters 124
_refine_ls_number_reflns 3047
_refine_ls_number_restraints 0
_refine_ls_restrained_S_all 1.062
_refine_ls_restrained_S_obs 1.107
_refine_ls_R_factor_all 0.061
_refine_ls_R_factor_obs 0.039
_refine_ls_shift/esd_max 0.001
_refine_ls_shift/esd_mean 0.000
_refine_ls_structure_factor_coef Fsqd
_refine_ls_weighting_details 'w = 1/[\s^2^(Fo^2^)+(0.0566P)^2^] where P=(Fo^2^+2Fc^2^)/3'
_refine_ls_weighting_scheme calc
_refine_ls_wR_factor_all 0.093
_refine_ls_wR_factor_obs 0.090
_reflns_number_observed 2144
_reflns_number_total 3054
_reflns_observed_criterion I>2\s(I)
_cod_data_source_file na1366.cif
_cod_data_source_block I
_cod_depositor_comments
;
 Removing duplicate rows from the ATOM_TYPE loop.

 Antanas Vaitkus,
 2018-08-07

The following automatic conversions were performed:
'_symmetry_cell_setting' value 'Monoclinic' changed to 'monoclinic'
according to '/home/saulius/struct/CIF-dictionaries/cif_core.dic'
dictionary named 'cif_core.dic' version 2.4.1 from 2010-06-29.

Automatic conversion script
Id: cif_fix_enum 1527 2010-12-29 10:47:43Z saulius 

The following automatic conversions were performed:

'_symmetry_cell_setting' value 'Monoclinic' changed to 'monoclinic'
according to /home/saulius/struct/CIF-dictionaries/cif_core.dic
dictionary named 'cif_core.dic' version 2.4.1 from 2010-06-29.

Automatic conversion script
Id: cif_fix_values 1715 2011-07-08 13:25:40Z adriana 

The following automatic conversions were performed:

'_refine_ls_weighting_scheme' value 'calc w =
1/[\s^2^(Fo^2^)+(0.0566P)^2^] where P=(Fo^2^+2Fc^2^)/3' was changed
to 'calc'. New tag '_refine_ls_weighting_details' was created. The
value of the new tag was set to 'w = 1/[\s^2^(Fo^2^)+(0.0566P)^2^]
where P=(Fo^2^+2Fc^2^)/3'.

Automatic conversion script
Id: cif_fix_values 3143 2015-03-26 13:38:13Z robertas 
;
_cod_original_sg_symbol_H-M 'C 2/c'
_cod_original_formula_sum 'C1 H8 N3 O4 P1 S1'
_cod_database_code 2007746

loop_
_symmetry_equiv_pos_as_xyz
'x, y, z'
'-x, y, -z+1/2'
'x+1/2, y+1/2, z'
'-x+1/2, y+1/2, -z+1/2'
'-x, -y, -z'
'x, -y, z-1/2'
'-x+1/2, -y+1/2, -z'
'x+1/2, -y+1/2, z-1/2'

loop_
_atom_site_aniso_label
_atom_site_aniso_U_11
_atom_site_aniso_U_22
_atom_site_aniso_U_33
_atom_site_aniso_U_12
_atom_site_aniso_U_13
_atom_site_aniso_U_23
P 0.0175(2) 0.0204(2) 0.0186(2) 0.00134(10) 0.00128(10) 0.00175(11)
S 0.0316(2) 0.0267(2) 0.0251(2) 0.00438(13) 0.00522(13) 0.00410(12)
O1 0.0182(4) 0.0253(4) 0.0224(4) 0.0018(3) 0.0004(3) -0.0020(4)
O2 0.0308(5) 0.0243(5) 0.0225(5) 0.0031(4) 0.0071(4) 0.0054(4)
O3 0.0379(6) 0.0229(5) 0.0560(8) 0.0055(5) -0.0229(6) -0.0091(5)
O4 0.0289(6) 0.0792(10) 0.0303(6) 0.0208(6) 0.0144(4) 0.0258(6)
N1 0.0215(5) 0.0391(7) 0.0292(6) -0.0043(5) 0.0031(5) -0.0004(5)
N2 0.0192(5) 0.0356(6) 0.0283(6) -0.0020(4) 0.0048(4) 0.0102(5)
N3 0.0203(5) 0.0244(5) 0.0230(5) -0.0009(4) 0.0053(4) 0.0008(4)
C 0.0213(5) 0.0219(5) 0.0193(5) 0.0010(4) 0.0051(4) -0.0045(4)

loop_
_atom_site_label
_atom_site_fract_x
_atom_site_fract_y
_atom_site_fract_z
_atom_site_U_iso_or_equiv
_atom_site_thermal_displace_type
_atom_site_calc_flag
_atom_site_refinement_flags
_atom_site_occupancy
_atom_site_disorder_group
_atom_site_type_symbol
P 0.04323(2) 0.77741(4) 0.01872(4) 0.01978(11) Uani d . 1 . P
S -0.22456(2) 0.70829(4) -0.22840(5) 0.02855(11) Uani d . 1 . S
O1 -0.03173(5) 0.82253(12) -0.07940(12) 0.0233(2) Uani d . 1 . O
O2 0.05036(6) 0.63582(12) 0.11793(13) 0.0261(2) Uani d . 1 . O
O3 0.07857(7) 0.90704(14) 0.1418(2) 0.0473(4) Uani d . 1 . O
O4 0.08850(7) 0.7579(2) -0.1035(2) 0.0450(4) Uani d . 1 . O
N1 -0.29212(7) 0.5195(2) -0.0857(2) 0.0309(3) Uani d . 1 . N
N2 -0.17380(7) 0.5343(2) 0.0374(2) 0.0283(3) Uani d . 1 . N
N3 -0.10575(6) 0.58840(14) 0.0473(2) 0.0229(2) Uani d . 1 . N
C -0.23129(7) 0.57975(15) -0.0869(2) 0.0211(2) Uani d . 1 . C
H1 0.0677(15) 0.987(3) 0.112(4) 0.055(8) Uiso d . 1 . H
H2 0.0704(15) 0.784(3) -0.196(3) 0.046(7) Uiso d . 1 . H
H3 -0.3279(13) 0.545(3) -0.161(3) 0.048(7) Uiso d . 1 . H
H4 -0.2923(15) 0.456(3) -0.016(4) 0.060(8) Uiso d . 1 . H
H5 -0.1766(11) 0.462(2) 0.106(3) 0.028(5) Uiso d . 1 . H
H6 -0.1111(14) 0.679(3) -0.024(3) 0.048(7) Uiso d . 1 . H
H7 -0.0803(11) 0.607(2) 0.167(3) 0.032(5) Uiso d . 1 . H
H8 -0.0832(13) 0.513(3) 0.006(3) 0.041(6) Uiso d . 1 . H

loop_
_atom_type_symbol
_atom_type_description
_atom_type_scat_dispersion_real
_atom_type_scat_dispersion_imag
_atom_type_scat_source
C C 0.0033 0.0016 'International Tables Vol C Tables 4.2.6.8 and 6.1.1.4'
H H 0.0000 0.0000 'International Tables Vol C Tables 4.2.6.8 and 6.1.1.4'
N N 0.0061 0.0033 'International Tables Vol C Tables 4.2.6.8 and 6.1.1.4'
O O 0.0106 0.0060 'International Tables Vol C Tables 4.2.6.8 and 6.1.1.4'
P P 0.1023 0.0942 'International Tables Vol C Tables 4.2.6.8 and 6.1.1.4'
S S 0.1246 0.1234 'International Tables Vol C Tables 4.2.6.8 and 6.1.1.4'

loop_
_geom_angle_atom_site_label_1
_geom_angle_atom_site_label_2
_geom_angle_atom_site_label_3
_geom_angle_site_symmetry_1
_geom_angle_site_symmetry_3
_geom_angle
_geom_angle_publ_flag
O2 P O1 . . 115.96(6) yes
O2 P O4 . . 107.28(7) yes
O1 P O4 . . 109.47(7) yes
O2 P O3 . . 107.85(8) yes
O1 P O3 . . 109.26(6) yes
O4 P O3 . . 106.61(10) yes
C S N1 . 4_454 163.93(5) ?
N2 S N1 . 4_454 146.74(4) ?
H3 S N1 . 4_454 138.9(6) ?
N3 S N1 . 4_454 120.87(4) ?
P O1 H1 . 5_575 126.8(9) ?
P O1 H2 . 2_554 122.8(8) ?
H1 O1 H2 5_575 2_554 89.9(12) ?
H1 O1 H6 5_575 . 107.7(11) ?
P O2 H7 . 2 130.3(7) ?
P O2 H8 . 5_565 105.8(7) ?
H8 O2 O3 5_565 . 128.0(7) ?
P O2 N3 . 2 130.32(7) ?
H8 O2 N3 5_565 2 110.8(7) ?
P O2 N3 . 5_565 107.80(6) ?
H7 O2 N3 2 5_565 110.2(7) ?
H1 O3 P . . 116.(2) ?
H1 O3 H3 . 8_566 99.(2) ?
P O3 H3 . 8_566 140.8(7) ?
H3 O3 O2 8_566 . 112.6(7) ?
H2 O4 P . . 116.(2) ?
H4 N1 H3 . . 124.(3) ?
H4 N1 C . . 119.(2) ?
H3 N1 C . . 117.0(17) ?
H3 N1 S . 4_444 92.9(18) ?
S N1 S . 4_444 100.64(5) ?
H5 N2 C . . 121.4(13) ?
H5 N2 N3 . . 117.6(13) ?
C N2 N3 . . 120.51(12) yes
H8 N3 H6 . . 109.(2) ?
H8 N3 H7 . . 110.7(19) ?
H6 N3 H7 . . 113.8(19) ?
H8 N3 N2 . . 106.9(15) ?
H6 N3 N2 . . 108.6(15) ?
H7 N3 N2 . . 107.4(12) ?
H8 N3 O2 . 2 114.5(15) ?
H6 N3 O2 . 2 115.8(16) ?
O2 N3 S 2 . 136.75(5) ?
N1 C N2 . . 115.25(13) yes
N1 C S . . 123.36(11) yes
N2 C S . . 121.36(10) yes
O3 H1 O1 . 5_575 166.(3) ?
O1 H1 P 5_575 . 139.6(16) ?
O4 H2 O1 . 2_554 173.(3) ?
O1 H2 P 2_554 . 140.9(16) ?
N1 H3 O3 . 8_465 176.(3) ?
C H3 O3 . 8_465 142.9(14) ?
O3 H3 S 8_465 . 105.3(10) ?
N1 H4 S . 6_566 152.(3) ?
C H4 S . 6_566 113.6(12) ?
N2 H5 S . 6_566 161.1(18) ?
C H5 S . 6_566 126.4(10) ?
N3 H5 S . 6_566 157.8(11) ?
N3 H7 O2 . 2 169.9(18) ?
O2 H7 N2 2 . 126.4(11) ?
N3 H8 O2 . 5_565 170.(2) ?
N2 H8 O2 . 5_565 129.4(13) ?
O2 H8 C 5_565 . 119.1(11) ?

loop_
_geom_bond_atom_site_label_1
_geom_bond_atom_site_label_2
_geom_bond_site_symmetry_2
_geom_bond_distance
_geom_bond_publ_flag
P O2 . 1.4960(10) yes
P O1 . 1.5160(10) yes
P O4 . 1.5660(10) yes
P O3 . 1.5670(10) yes
P H1 . 2.02(3) ?
P H2 . 2.03(3) ?
S C . 1.686(2) yes
S H6 . 2.39(3) ?
S H5 6_565 2.44(2) ?
S N1 . 2.654(2) ?
S N2 . 2.6539(14) ?
S H3 . 2.71(2) ?
S H4 6_565 2.80(3) ?
S N3 . 2.9543(14) ?
S N1 4_454 3.250(2) ?
S N2 6_565 3.2823(14) ?
O1 H1 5_575 1.83(3) ?
O1 H2 2_554 1.84(3) ?
O1 H6 . 2.18(3) ?
O2 H7 2 1.74(2) ?
O2 H8 5_565 1.92(3) ?
O2 O4 . 2.466(2) ?
O2 O3 . 2.476(2) ?
O2 N3 2 2.725(2) ?
O2 N3 5_565 2.839(2) ?
O3 H1 . 0.76(3) ?
O3 H3 8_566 2.12(3) ?
O4 H2 . 0.78(3) ?
N1 H4 . 0.82(3) ?
N1 H3 . 0.83(3) ?
N1 C . 1.322(2) yes
N1 N2 . 2.258(2) ?
N1 H5 . 2.41(2) ?
N1 S 4_444 3.250(2) ?
N2 H5 . 0.87(2) ?
N2 C . 1.352(2) yes
N2 N3 . 1.409(2) yes
N2 H8 . 1.90(2) ?
N2 H7 . 1.95(2) ?
N2 H6 . 1.96(3) ?
N2 H4 . 2.36(3) ?
N2 S 6_566 3.2823(14) ?
N3 H8 . 0.93(2) ?
N3 H6 . 0.99(3) ?
N3 H7 . 0.99(2) ?
N3 H5 . 1.97(2) ?
N3 C . 2.397(2) ?
N3 O2 2 2.725(2) ?
N3 O2 5_565 2.839(2) ?
C H3 . 1.85(3) ?
C H4 . 1.86(3) ?
C H5 . 1.95(2) ?
C H6 . 2.44(3) ?
C H8 . 2.86(2) ?
H1 O1 5_575 1.83(3) ?
H1 H3 8_566 2.36(4) ?
H2 O1 2_554 1.84(3) ?
H3 H4 . 1.45(4) ?
H3 O3 8_465 2.12(3) ?
H3 H1 8_465 2.36(4) ?
H4 H5 . 2.21(3) ?
H4 S 6_566 2.80(3) ?
H5 H7 . 2.23(3) ?
H5 H8 . 2.30(3) ?
H5 S 6_566 2.44(2) ?
H6 H8 . 1.57(3) ?
H6 H7 . 1.66(3) ?
H7 H8 . 1.58(3) ?
H7 O2 2 1.74(2) ?
H8 O2 5_565 1.92(3) ?
